data_7063360
loop_
_publ_author_name
'Zeng, Fei'
'Tang, Lin-Li'
'Bao, Wen-Hu'

_publ_section_title
;
 Macrocycle-based charge transfer co-crystals with specific selective
 vapochromism to benzene
;
_journal_issue 32
_journal_name_full 'New Journal of Chemistry'
_journal_page_first 14480
_journal_page_last 14485
_journal_paper_doi 10.1039/D4NJ02859G
_journal_volume 48
_journal_year 2024
_chemical_formula_moiety 'C66 H60 O12, 2(C10 H2 N4), 3(C H Cl3)'
_chemical_formula_sum 'C89 H67 Cl9 N8 O12'
_chemical_formula_weight 1759.55
_space_group_crystal_system triclinic
_space_group_IT_number 2
_space_group_name_Hall '-P 1'
_space_group_name_H-M_alt 'P -1'
_atom_sites_solution_hydrogens geom
_atom_sites_solution_primary dual
_atom_sites_solution_secondary difmap
_audit_creation_date 2024-06-05
_audit_creation_method
;
Olex2 1.5
(compiled 2022.04.07 svn.rca3783a0 for OlexSys, GUI svn.r6498)
;
_audit_update_record
;
2024-06-19 deposited with the CCDC.	2024-07-22 downloaded from the CCDC.
;
_cell_angle_alpha 70.993(6)
_cell_angle_beta 70.564(6)
_cell_angle_gamma 72.967(6)
_cell_formula_units_Z 1
_cell_length_a 13.062(6)
_cell_length_b 13.259(6)
_cell_length_c 13.970(6)
_cell_measurement_reflns_used 1382
_cell_measurement_temperature 296.15(10)
_cell_measurement_theta_max 21.073
_cell_measurement_theta_min 2.580
_cell_volume 2110.5(16)
_computing_cell_refinement 'SAINT v8.34A (Bruker, 2013)'
_computing_data_collection 'Bruker D8 Venture diffractometer'
_computing_data_reduction 'SAINT v8.34A (Bruker, 2013)'
_computing_molecular_graphics 'Olex2 1.5 (Dolomanov et al., 2009)'
_computing_publication_material 'Olex2 1.5 (Dolomanov et al., 2009)'
_computing_structure_refinement 'SHELXL 2019/3 (Sheldrick, 2015)'
_computing_structure_solution 'SHELXT 2018/2 (Sheldrick, 2018)'
_diffrn_ambient_temperature 296.15(10)
_diffrn_detector 'CCD area detector'
_diffrn_detector_area_resol_mean 7.9
_diffrn_detector_type 'CCD area detector'
_diffrn_measured_fraction_theta_full 0.997
_diffrn_measured_fraction_theta_max 0.997
_diffrn_measurement_device 'three-circle diffractometer'
_diffrn_measurement_device_type 'Bruker APEX-II CCD'
_diffrn_measurement_method 'phi and omega scans'
_diffrn_radiation_monochromator graphite
_diffrn_radiation_probe x-ray
_diffrn_radiation_type MoK\a
_diffrn_radiation_wavelength 0.71073
_diffrn_reflns_av_R_equivalents 0.0703
_diffrn_reflns_av_unetI/netI 0.1264
_diffrn_reflns_Laue_measured_fraction_full 0.997
_diffrn_reflns_Laue_measured_fraction_max 0.997
_diffrn_reflns_limit_h_max 15
_diffrn_reflns_limit_h_min -15
_diffrn_reflns_limit_k_max 15
_diffrn_reflns_limit_k_min -15
_diffrn_reflns_limit_l_max 16
_diffrn_reflns_limit_l_min -16
_diffrn_reflns_number 20443
_diffrn_reflns_point_group_measured_fraction_full 0.997
_diffrn_reflns_point_group_measured_fraction_max 0.997
_diffrn_reflns_theta_full 25.027
_diffrn_reflns_theta_max 25.027
_diffrn_reflns_theta_min 1.598
_diffrn_source 'sealed X-ray tube'
_diffrn_source_current 30.0
_diffrn_source_power 1.5
_diffrn_source_target Mo
_diffrn_source_voltage 50.0
_diffrn_standards_number 0
_exptl_absorpt_coefficient_mu 0.366
_exptl_absorpt_correction_T_max 0.7455
_exptl_absorpt_correction_T_min 0.6798
_exptl_absorpt_correction_type multi-scan
_exptl_absorpt_process_details
;
SADABS-2014/5 (Bruker,2014/5) was used for absorption correction.
wR2(int) was 0.0540 before and 0.0460 after correction.
The Ratio of minimum to maximum transmission is 0.9119.
The \l/2 correction factor is 0.00150.
;
_exptl_crystal_colour 'clear reddish red'
_exptl_crystal_colour_lustre clear
_exptl_crystal_colour_modifier reddish
_exptl_crystal_colour_primary red
_exptl_crystal_density_diffrn 1.384
_exptl_crystal_description block
_exptl_crystal_F_000 906
_exptl_crystal_size_max 0.15
_exptl_crystal_size_mid 0.13
_exptl_crystal_size_min 0.11
_refine_diff_density_max 0.444
_refine_diff_density_min -0.309
_refine_diff_density_rms 0.053
_refine_ls_extinction_method none
_refine_ls_goodness_of_fit_ref 0.982
_refine_ls_hydrogen_treatment constr
_refine_ls_matrix_type full
_refine_ls_number_parameters 694
_refine_ls_number_reflns 7439
_refine_ls_number_restraints 401
_refine_ls_restrained_S_all 1.017
_refine_ls_R_factor_all 0.2047
_refine_ls_R_factor_gt 0.0820
_refine_ls_shift/su_max 0.003
_refine_ls_shift/su_mean 0.000
_refine_ls_structure_factor_coef Fsqd
_refine_ls_weighting_details 'w=1/[\s^2^(Fo^2^)+(0.1402P)^2^] where P=(Fo^2^+2Fc^2^)/3'
_refine_ls_weighting_scheme calc
_refine_ls_wR_factor_gt 0.2156
_refine_ls_wR_factor_ref 0.2927
_reflns_Friedel_coverage 0.000
_reflns_number_gt 2781
_reflns_number_total 7439
_reflns_threshold_expression 'I > 2\s(I)'
_cod_data_source_file d4nj02859g2.cif
_cod_data_source_block 1a_CCDC1
_cod_depositor_comments 'Adding full bibliography for 7063359--7063362.cif.'
_cod_original_cell_volume 2110.4(16)
_cod_database_code 7063360
_shelx_shelxl_version_number 2019/3
_shelx_space_group_comment
;
The symmetry employed for this shelxl refinement is uniquely defined
by the following loop, which should always be used as a source of
symmetry information in preference to the above space-group names.
They are only intended as comments.
;
_shelx_estimated_absorpt_t_max 0.961
_shelx_estimated_absorpt_t_min 0.947
_olex2_refinement_description
;
1. Fixed Uiso
 At 1.2 times of:
  All C(H) groups, All C(H,H) groups
 At 1.5 times of:
  All C(H,H,H) groups
2. Restrained distances
 Cl2-C44 = Cl1-C44 = Cl3-C44 = Cl5-C45 = Cl4A-C45A = Cl4-C45 = Cl6-C45 = Cl6A-
 C45A = Cl5A-C45A
 1.79 with sigma of 0.01
 Cl2A-C44A = Cl3A-C44A = Cl1A-C44A
 1.79 with sigma of 0.01
 Cl1-Cl2 = Cl1-Cl3 = Cl2-Cl3
 2.924 with sigma of 0.02
 Cl1A-Cl2A = Cl1A-Cl3A = Cl2A-Cl3A
 2.924 with sigma of 0.02
 Cl4A-Cl5A = Cl4A-Cl6A = Cl5A-Cl6A
 2.924 with sigma of 0.02
 Cl4-Cl5 = Cl4-Cl6 = Cl5-Cl6
 2.924 with sigma of 0.02
3. Uiso/Uaniso restraints and constraints
C44A \\sim Cl1A \\sim Cl2A \\sim Cl3A \\sim C44 \\sim Cl1 \\sim Cl2 \\sim Cl3:
within 2A with sigma of 0.01 and sigma for terminal atoms of 0.02 within 2A
C45 \\sim Cl4 \\sim Cl5 \\sim Cl6 \\sim C45A \\sim Cl4A \\sim Cl5A \\sim Cl6A:
within 2A with sigma of 0.01 and sigma for terminal atoms of 0.02 within 2A
C39 \\sim C40 \\sim N3 \\sim C41 \\sim C42 \\sim C43 \\sim N4 \\sim C39A \\sim
C40A \\sim N3A \\sim C41A \\sim C42A \\sim C43A \\sim N4A: within 2A with sigma
of 0.01 and sigma for terminal atoms of 0.02 within 2A
4. Same fragment restrains
{C39A, C40A, C41A, C42A, C43A, N3A, N4A} sigma for 1-2: 0.01, 1-3: 0.02
as in
{C39, C40, C41, C42, C43, N3, N4}
5. Others
 Sof(C45A)=Sof(H45A)=Sof(Cl4A)=Sof(Cl5A)=Sof(Cl6A)=1-FVAR(1)
 Sof(C45)=Sof(H45)=Sof(Cl4)=Sof(Cl5)=Sof(Cl6)=FVAR(1)
 Sof(C44A)=Sof(H44A)=Sof(Cl1A)=Sof(Cl2A)=Sof(Cl3A)=0.5*(1-FVAR(3))
 Sof(C44)=Sof(H44)=Sof(Cl1)=Sof(Cl2)=Sof(Cl3)=0.5*FVAR(3)
 Sof(C39A)=Sof(C40A)=Sof(C41A)=Sof(H41A)=Sof(C42A)=Sof(C43A)=Sof(N3A)=Sof(N4A)=
 1-FVAR(3)
 Sof(C39)=Sof(C40)=Sof(C41)=Sof(H41)=Sof(C42)=Sof(C43)=Sof(N3)=Sof(N4)=FVAR(3)
6.a Ternary CH refined with riding coordinates:
 C45(H45), C45A(H45A), C44A(H44A), C44(H44)
6.b Secondary CH2 refined with riding coordinates:
 C33(H33A,H33B)
6.c Aromatic/amide H refined with riding coordinates:
 C4(H4), C5(H5), C7(H7), C10(H10), C12(H12), C13(H13), C19(H19), C22(H22),
 C27(H27), C30(H30), C36(H36), C41(H41), C41A(H41A)
6.d Idealised Me refined as rotating group:
 C15(H15A,H15B,H15C), C16(H16A,H16B,H16C), C23(H23A,H23B,H23C), C24(H24A,H24B,
 H24C), C31(H31A,H31B,H31C), C32(H32A,H32B,H32C)
;
_olex2_submission_special_instructions 'No special instructions were received'

loop_
_space_group_symop_operation_xyz
'x, y, z'
'-x, -y, -z'

loop_
_atom_site_label
_atom_site_type_symbol
_atom_site_fract_x
_atom_site_fract_y
_atom_site_fract_z
_atom_site_U_iso_or_equiv
_atom_site_adp_type
_atom_site_occupancy
_atom_site_site_symmetry_order
_atom_site_calc_flag
_atom_site_refinement_flags_posn
_atom_site_refinement_flags_adp
_atom_site_refinement_flags_occupancy
_atom_site_disorder_assembly
_atom_site_disorder_group
C1 C 0.2945(4) 0.6364(5) 0.7881(4) 0.0639(14) Uani 1 1 d . . . . .
C2 C 0.3023(4) 0.5280(5) 0.8280(4) 0.0641(14) Uani 1 1 d . . . . .
C3 C 0.4084(4) 0.4544(4) 0.8079(4) 0.0557(13) Uani 1 1 d . . . . .
C4 C 0.4176(4) 0.3409(4) 0.8445(4) 0.0639(14) Uani 1 1 d . . . . .
H4 H 0.354557 0.312777 0.883827 0.077 Uiso 1 1 calc R U . . .
C5 C 0.5182(4) 0.2709(4) 0.8230(4) 0.0644(14) Uani 1 1 d . . . . .
H5 H 0.521986 0.195986 0.846148 0.077 Uiso 1 1 calc R U . . .
C6 C 0.6157(4) 0.3110(4) 0.7664(4) 0.0533(13) Uani 1 1 d . . . . .
C7 C 0.6064(4) 0.4209(4) 0.7329(4) 0.0539(13) Uani 1 1 d . . . . .
H7 H 0.670838 0.447784 0.696778 0.065 Uiso 1 1 calc R U . . .
C8 C 0.5046(4) 0.4967(4) 0.7497(3) 0.0501(12) Uani 1 1 d . . . . .
C9 C 0.4956(4) 0.6129(4) 0.7066(4) 0.0505(12) Uani 1 1 d . . . . .
C10 C 0.5860(4) 0.6607(4) 0.6439(4) 0.0545(13) Uani 1 1 d . . . . .
H10 H 0.656730 0.616730 0.634573 0.065 Uiso 1 1 calc R U . . .
C11 C 0.5744(4) 0.7704(4) 0.5955(4) 0.0559(13) Uani 1 1 d . . . . .
C12 C 0.4675(4) 0.8365(4) 0.6133(4) 0.0660(15) Uani 1 1 d . . . . .
H12 H 0.457859 0.910988 0.582117 0.079 Uiso 1 1 calc R U . . .
C13 C 0.3783(4) 0.7933(4) 0.6754(4) 0.0678(15) Uani 1 1 d . . . . .
H13 H 0.308421 0.838733 0.686038 0.081 Uiso 1 1 calc R U . . .
C14 C 0.3893(4) 0.6814(4) 0.7239(4) 0.0593(14) Uani 1 1 d . . . . .
C15 C 0.1566(6) 0.7369(7) 0.8969(6) 0.139(3) Uani 1 1 d . . . . .
H15A H 0.203770 0.779955 0.897786 0.209 Uiso 1 1 calc R U . . .
H15B H 0.158736 0.672171 0.953578 0.209 Uiso 1 1 calc R U . . .
H15C H 0.081848 0.778473 0.904961 0.209 Uiso 1 1 calc R U . . .
C16 C 0.1177(5) 0.5059(7) 0.8543(7) 0.127(3) Uani 1 1 d . . . . .
H16A H 0.138234 0.521850 0.779058 0.191 Uiso 1 1 calc R U . . .
H16B H 0.067541 0.568157 0.876478 0.191 Uiso 1 1 calc R U . . .
H16C H 0.082094 0.444649 0.883029 0.191 Uiso 1 1 calc R U . . .
C17 C 0.7248(4) 0.2364(4) 0.7419(4) 0.0534(13) Uani 1 1 d . . . . .
C18 C 0.7449(4) 0.1608(4) 0.6847(4) 0.0567(13) Uani 1 1 d . . . . .
C19 C 0.8513(4) 0.0964(4) 0.6587(4) 0.0581(13) Uani 1 1 d . . . . .
H19 H 0.863638 0.046742 0.619885 0.070 Uiso 1 1 calc R U . . .
C20 C 0.9365(4) 0.1045(4) 0.6885(4) 0.0559(13) Uani 1 1 d . . . . .
C21 C 0.9179(4) 0.1774(4) 0.7468(4) 0.0617(14) Uani 1 1 d . . . . .
C22 C 0.8136(4) 0.2453(4) 0.7707(4) 0.0578(13) Uani 1 1 d . . . . .
H22 H 0.803279 0.297258 0.806330 0.069 Uiso 1 1 calc R U . . .
C23 C 0.6750(5) 0.0741(5) 0.6018(6) 0.100(2) Uani 1 1 d . . . . .
H23A H 0.732662 0.086483 0.537834 0.150 Uiso 1 1 calc R U . . .
H23B H 0.607865 0.077336 0.586027 0.150 Uiso 1 1 calc R U . . .
H23C H 0.696893 0.003546 0.645927 0.150 Uiso 1 1 calc R U . . .
C24 C 1.0023(6) 0.2629(6) 0.8197(6) 0.115(2) Uani 1 1 d . . . . .
H24A H 0.986584 0.332027 0.771052 0.173 Uiso 1 1 calc R U . . .
H24B H 1.072560 0.253833 0.832694 0.173 Uiso 1 1 calc R U . . .
H24C H 0.945116 0.260115 0.884382 0.173 Uiso 1 1 calc R U . . .
C25 C 0.6729(4) 0.8171(4) 0.5296(4) 0.0527(13) Uani 1 1 d . . . . .
C26 C 0.6821(4) 0.8684(4) 0.4234(4) 0.0566(13) Uani 1 1 d . . . . .
C27 C 0.7718(4) 0.9148(4) 0.3634(4) 0.0622(14) Uani 1 1 d . . . . .
H27 H 0.776318 0.948892 0.292932 0.075 Uiso 1 1 calc R U . . .
C28 C 0.8554(4) 0.9124(4) 0.4041(4) 0.0571(13) Uani 1 1 d . . . . .
C29 C 0.8472(4) 0.8583(4) 0.5093(5) 0.0603(14) Uani 1 1 d . . . . .
C30 C 0.7581(4) 0.8112(4) 0.5715(4) 0.0588(13) Uani 1 1 d . . . . .
H30 H 0.754866 0.775499 0.641498 0.071 Uiso 1 1 calc R U . . .
C31 C 0.6146(5) 0.9049(6) 0.2726(5) 0.103(2) Uani 1 1 d . . . . .
H31A H 0.682684 0.863244 0.238692 0.154 Uiso 1 1 calc R U . . .
H31B H 0.618261 0.980621 0.249830 0.154 Uiso 1 1 calc R U . . .
H31C H 0.553814 0.895523 0.254517 0.154 Uiso 1 1 calc R U . . .
C32 C 0.9302(5) 0.7963(6) 0.6548(5) 0.094(2) Uani 1 1 d . . . . .
H32A H 0.927134 0.722683 0.661702 0.141 Uiso 1 1 calc R U . . .
H32B H 0.866744 0.827154 0.703297 0.141 Uiso 1 1 calc R U . . .
H32C H 0.996720 0.796584 0.669613 0.141 Uiso 1 1 calc R U . . .
C33 C 0.9498(4) 0.9688(4) 0.3374(5) 0.0710(16) Uani 1 1 d . . . . .
H33A H 0.954133 1.018442 0.373123 0.085 Uiso 1 1 calc R U . . .
H33B H 0.932080 1.012429 0.271988 0.085 Uiso 1 1 calc R U . . .
O1 O 0.1931(3) 0.7082(3) 0.8027(3) 0.0838(12) Uani 1 1 d . . . . .
O2 O 0.2158(3) 0.4804(3) 0.8907(3) 0.0911(13) Uani 1 1 d . . . . .
O3 O 0.6567(3) 0.1565(3) 0.6553(3) 0.0723(11) Uani 1 1 d . . . . .
O4 O 1.0062(3) 0.1800(3) 0.7777(3) 0.0910(13) Uani 1 1 d . . . . .
O5 O 0.5984(3) 0.8678(3) 0.3845(3) 0.0819(12) Uani 1 1 d . . . . .
O6 O 0.9300(3) 0.8595(3) 0.5499(3) 0.0788(11) Uani 1 1 d . . . . .
C34 C 0.2881(6) 0.6351(6) 0.5461(5) 0.0854(18) Uani 1 1 d . . . . .
C35 C 0.3970(5) 0.5667(5) 0.5212(5) 0.0721(15) Uani 1 1 d . . . . .
C36 C 0.4881(5) 0.6141(5) 0.4660(5) 0.0764(16) Uani 1 1 d . . . . .
H36 H 0.480470 0.689500 0.444145 0.092 Uiso 1 1 calc R U . . .
C37 C 0.5900(5) 0.5459(5) 0.4447(4) 0.0707(15) Uani 1 1 d . . . . .
C38 C 0.6857(6) 0.5957(6) 0.3870(6) 0.094(2) Uani 1 1 d . . . . .
N1 N 0.2039(5) 0.6899(5) 0.5664(5) 0.116(2) Uani 1 1 d . . . . .
N2 N 0.7606(6) 0.6327(5) 0.3423(6) 0.134(3) Uani 1 1 d . . . . .
C39 C 0.7162(16) 0.5110(18) 0.8910(18) 0.113(4) Uani 0.62(3) 1 d D U P A 1
C40 C 0.6073(15) 0.5031(15) 0.949(2) 0.098(3) Uani 0.62(3) 1 d D U P A 1
C41 C 0.5775(16) 0.4011(16) 1.000(2) 0.103(4) Uani 0.62(3) 1 d D U P A 1
H41 H 0.631639 0.337667 0.996749 0.124 Uiso 0.62(3) 1 calc R U P A 1
C42 C 0.4688(17) 0.3940(17) 1.054(3) 0.101(4) Uani 0.62(3) 1 d D U P A 1
C43 C 0.4343(19) 0.2901(17) 1.1099(19) 0.110(4) Uani 0.62(3) 1 d D U P A 1
N3 N 0.8079(16) 0.5159(19) 0.8534(18) 0.146(5) Uani 0.62(3) 1 d D U P A 1
N4 N 0.416(2) 0.2072(16) 1.1511(18) 0.126(5) Uani 0.62(3) 1 d D U P A 1
C45 C 0.7803(7) -0.0286(8) 0.9432(9) 0.165(4) Uani 0.715(5) 1 d D U P B 1
H45 H 0.797440 0.015928 0.870751 0.198 Uiso 0.715(5) 1 calc R U P B 1
Cl4 Cl 0.6378(3) -0.0031(6) 0.9999(4) 0.209(3) Uani 0.715(5) 1 d D U P B 1
Cl5 Cl 0.8164(4) -0.1689(4) 0.9456(4) 0.204(2) Uani 0.715(5) 1 d D U P B 1
Cl6 Cl 0.8560(6) -0.0080(5) 1.0144(6) 0.187(2) Uani 0.715(5) 1 d D U P B 1
C39A C 0.716(3) 0.555(3) 0.882(3) 0.117(5) Uani 0.38(3) 1 d D U P A 2
C40A C 0.612(3) 0.529(3) 0.938(4) 0.104(4) Uani 0.38(3) 1 d D U P A 2
C41A C 0.598(3) 0.422(3) 0.986(4) 0.102(4) Uani 0.38(3) 1 d D U P A 2
H41A H 0.659390 0.364322 0.979422 0.122 Uiso 0.38(3) 1 calc R U P A 2
C42A C 0.495(3) 0.400(3) 1.044(4) 0.102(4) Uani 0.38(3) 1 d D U P A 2
C43A C 0.475(3) 0.289(3) 1.093(3) 0.103(4) Uani 0.38(3) 1 d D U P A 2
N3A N 0.801(3) 0.570(3) 0.827(3) 0.155(8) Uani 0.38(3) 1 d D U P A 2
N4A N 0.467(3) 0.203(3) 1.134(3) 0.118(7) Uani 0.38(3) 1 d D U P A 2
C45A C 0.7646(12) 0.0056(14) 0.9334(15) 0.173(5) Uani 0.285(5) 1 d D U P B 2
H45A H 0.789943 0.052807 0.863615 0.208 Uiso 0.285(5) 1 calc R U P B 2
Cl4A Cl 0.7006(13) -0.0923(11) 0.9280(10) 0.219(5) Uani 0.285(5) 1 d D U P B 2
Cl5A Cl 0.8751(11) -0.0629(14) 0.9918(16) 0.213(7) Uani 0.285(5) 1 d D U P B 2
Cl6A Cl 0.6630(8) 0.0807(8) 1.0186(6) 0.143(4) Uani 0.285(5) 1 d D U P B 2
C44A C 1.0165(18) 0.4839(15) 0.5160(18) 0.149(6) Uani 0.166(5) 1 d D U P C -2
H44A H 1.050377 0.469903 0.573218 0.179 Uiso 0.166(5) 1 calc R U P C -2
Cl1A Cl 0.9263(16) 0.6148(13) 0.4948(16) 0.199(6) Uani 0.166(5) 1 d D U P C -2
Cl2A Cl 1.1167(15) 0.4753(17) 0.3937(19) 0.141(7) Uani 0.166(5) 1 d D U P C -2
Cl3A Cl 0.934(2) 0.3878(19) 0.539(2) 0.155(8) Uani 0.166(5) 1 d D U P C -2
C44 C 0.9669(12) 0.5594(12) 0.4582(10) 0.152(5) Uani 0.334(5) 1 d D U P C -1
H44 H 0.917117 0.622382 0.425567 0.183 Uiso 0.334(5) 1 calc R U P C -1
Cl1 Cl 0.8934(8) 0.4672(11) 0.5633(7) 0.164(4) Uani 0.334(5) 1 d D U P C -1
Cl2 Cl 1.0585(9) 0.4836(8) 0.3678(7) 0.141(3) Uani 0.334(5) 1 d D U P C -1
Cl3 Cl 1.0528(10) 0.5983(9) 0.5101(9) 0.140(3) Uani 0.334(5) 1 d D U P C -1

loop_
_atom_site_aniso_label
_atom_site_aniso_U_11
_atom_site_aniso_U_22
_atom_site_aniso_U_33
_atom_site_aniso_U_23
_atom_site_aniso_U_13
_atom_site_aniso_U_12
C1 0.049(3) 0.061(4) 0.069(4) -0.020(3) -0.007(3) 0.002(3)
C2 0.044(3) 0.063(4) 0.070(4) -0.020(3) 0.003(3) -0.007(3)
C3 0.054(3) 0.054(3) 0.052(3) -0.013(3) -0.006(2) -0.012(3)
C4 0.054(3) 0.062(4) 0.068(4) -0.014(3) -0.004(3) -0.019(3)
C5 0.059(3) 0.053(3) 0.076(4) -0.009(3) -0.018(3) -0.012(3)
C6 0.051(3) 0.044(3) 0.063(3) -0.014(3) -0.018(3) -0.004(2)
C7 0.051(3) 0.051(3) 0.062(3) -0.019(3) -0.016(2) -0.008(3)
C8 0.051(3) 0.048(3) 0.048(3) -0.013(2) -0.011(2) -0.007(3)
C9 0.049(3) 0.051(3) 0.054(3) -0.020(2) -0.013(2) -0.006(3)
C10 0.046(3) 0.050(3) 0.066(3) -0.018(3) -0.014(3) -0.003(2)
C11 0.049(3) 0.049(3) 0.070(3) -0.018(3) -0.013(3) -0.009(2)
C12 0.057(3) 0.045(3) 0.082(4) -0.010(3) -0.017(3) 0.000(3)
C13 0.045(3) 0.049(3) 0.090(4) -0.014(3) -0.006(3) 0.001(3)
C14 0.055(3) 0.050(3) 0.064(3) -0.014(3) -0.010(3) -0.005(3)
C15 0.119(6) 0.139(7) 0.127(7) -0.070(6) -0.006(5) 0.032(5)
C16 0.065(5) 0.149(7) 0.168(7) -0.051(6) 0.002(5) -0.046(5)
C17 0.054(3) 0.044(3) 0.055(3) -0.010(3) -0.010(2) -0.008(2)
C18 0.050(3) 0.049(3) 0.069(3) -0.014(3) -0.016(3) -0.007(2)
C19 0.051(3) 0.051(3) 0.072(4) -0.020(3) -0.013(3) -0.009(3)
C20 0.047(3) 0.041(3) 0.075(4) -0.016(3) -0.010(3) -0.007(2)
C21 0.045(3) 0.062(4) 0.074(4) -0.010(3) -0.013(3) -0.017(3)
C22 0.053(3) 0.054(3) 0.068(4) -0.019(3) -0.016(3) -0.011(3)
C23 0.078(4) 0.103(5) 0.153(6) -0.079(5) -0.054(4) 0.012(4)
C24 0.106(5) 0.123(6) 0.151(7) -0.057(5) -0.066(5) -0.011(5)
C25 0.045(3) 0.039(3) 0.065(4) -0.012(3) -0.010(3) -0.003(2)
C26 0.047(3) 0.053(3) 0.068(4) -0.012(3) -0.016(3) -0.009(2)
C27 0.054(3) 0.048(3) 0.075(4) -0.012(3) -0.016(3) -0.002(3)
C28 0.047(3) 0.040(3) 0.075(4) -0.013(3) -0.009(3) -0.005(2)
C29 0.050(3) 0.049(3) 0.089(4) -0.026(3) -0.023(3) -0.004(3)
C30 0.060(3) 0.040(3) 0.074(4) -0.014(3) -0.018(3) -0.007(3)
C31 0.091(5) 0.135(6) 0.083(5) -0.009(4) -0.033(4) -0.035(4)
C32 0.090(5) 0.103(5) 0.101(5) -0.021(4) -0.049(4) -0.017(4)
C33 0.060(3) 0.051(3) 0.091(4) -0.012(3) -0.015(3) -0.007(3)
O1 0.051(2) 0.077(3) 0.096(3) -0.021(2) 0.000(2) 0.002(2)
O2 0.052(2) 0.085(3) 0.105(3) -0.010(2) 0.005(2) -0.014(2)
O3 0.059(2) 0.065(2) 0.104(3) -0.037(2) -0.033(2) 0.0007(18)
O4 0.063(3) 0.098(3) 0.129(4) -0.052(3) -0.037(2) -0.002(2)
O5 0.062(2) 0.097(3) 0.080(3) -0.004(2) -0.026(2) -0.020(2)
O6 0.069(3) 0.084(3) 0.093(3) -0.025(2) -0.023(2) -0.023(2)
C34 0.077(5) 0.088(5) 0.083(4) -0.008(4) -0.024(4) -0.016(4)
C35 0.068(4) 0.073(4) 0.075(4) -0.015(3) -0.029(3) -0.006(3)
C36 0.080(4) 0.071(4) 0.079(4) -0.019(3) -0.030(3) -0.006(4)
C37 0.076(4) 0.080(5) 0.060(4) -0.013(3) -0.027(3) -0.017(4)
C38 0.088(5) 0.093(5) 0.102(5) -0.031(4) -0.021(4) -0.021(4)
N1 0.083(4) 0.117(5) 0.119(5) -0.026(4) -0.022(4) 0.012(4)
N2 0.101(5) 0.107(5) 0.180(7) -0.038(5) -0.005(5) -0.038(4)
C39 0.120(6) 0.102(8) 0.106(7) -0.038(8) -0.024(6) 0.000(8)
C40 0.115(5) 0.102(7) 0.089(6) -0.040(7) -0.038(5) -0.008(6)
C41 0.118(6) 0.109(6) 0.086(6) -0.037(6) -0.039(6) 0.002(6)
C42 0.120(8) 0.113(6) 0.078(6) -0.036(5) -0.042(7) -0.003(6)
C43 0.128(9) 0.110(6) 0.086(7) -0.032(6) -0.032(7) -0.003(7)
N3 0.141(8) 0.110(11) 0.150(11) -0.024(9) -0.019(8) -0.004(9)
N4 0.134(12) 0.118(8) 0.109(9) -0.032(7) -0.008(9) -0.026(9)
C45 0.135(6) 0.185(7) 0.145(6) 0.031(6) -0.049(5) -0.059(6)
Cl4 0.112(3) 0.254(6) 0.160(4) 0.038(4) -0.025(2) -0.007(3)
Cl5 0.188(5) 0.227(5) 0.190(4) -0.031(4) -0.052(3) -0.058(4)
Cl6 0.220(6) 0.191(5) 0.171(4) -0.009(4) -0.076(4) -0.085(4)
C39A 0.121(7) 0.110(9) 0.106(7) -0.029(8) -0.027(6) -0.005(8)
C40A 0.119(6) 0.105(8) 0.089(7) -0.039(7) -0.036(6) -0.001(7)
C41A 0.117(7) 0.108(7) 0.084(7) -0.036(6) -0.039(6) -0.001(7)
C42A 0.120(8) 0.110(6) 0.081(7) -0.033(6) -0.040(7) -0.005(7)
C43A 0.121(9) 0.109(6) 0.085(8) -0.033(6) -0.039(8) -0.009(8)
N3A 0.141(11) 0.120(13) 0.135(12) 0.005(12) -0.013(10) 0.005(12)
N4A 0.126(14) 0.108(10) 0.107(11) -0.025(9) -0.030(12) -0.008(11)
C45A 0.146(7) 0.186(8) 0.155(7) 0.014(7) -0.035(7) -0.054(7)
Cl4A 0.207(9) 0.201(8) 0.208(8) -0.015(7) 0.014(7) -0.102(7)
Cl5A 0.128(7) 0.214(11) 0.214(10) 0.009(9) -0.061(7) 0.031(8)
Cl6A 0.164(7) 0.125(7) 0.083(5) 0.009(5) -0.002(4) -0.022(6)
C44A 0.139(8) 0.142(9) 0.159(9) -0.056(8) -0.007(8) -0.034(8)
Cl1A 0.176(10) 0.174(10) 0.198(10) -0.051(9) -0.007(9) -0.011(9)
Cl2A 0.099(10) 0.108(9) 0.192(13) -0.055(10) -0.005(10) -0.005(9)
Cl3A 0.157(12) 0.134(12) 0.135(13) -0.021(11) 0.015(11) -0.049(10)
C44 0.146(9) 0.146(9) 0.157(9) -0.065(8) -0.003(8) -0.032(8)
Cl1 0.132(6) 0.185(9) 0.153(7) -0.033(7) 0.000(5) -0.055(7)
Cl2 0.155(7) 0.125(6) 0.152(6) -0.069(5) -0.017(5) -0.030(6)
Cl3 0.143(7) 0.141(7) 0.164(8) -0.061(6) -0.051(6) -0.032(5)

loop_
_atom_type_symbol
_atom_type_description
_atom_type_scat_dispersion_real
_atom_type_scat_dispersion_imag
_atom_type_scat_source
C C 0.0033 0.0016 'International Tables Vol C Tables 4.2.6.8 and 6.1.1.4'
H H 0.0000 0.0000 'International Tables Vol C Tables 4.2.6.8 and 6.1.1.4'
Cl Cl 0.1484 0.1585 'International Tables Vol C Tables 4.2.6.8 and 6.1.1.4'
N N 0.0061 0.0033 'International Tables Vol C Tables 4.2.6.8 and 6.1.1.4'
O O 0.0106 0.0060 'International Tables Vol C Tables 4.2.6.8 and 6.1.1.4'

loop_
_geom_angle_atom_site_label_1
_geom_angle_atom_site_label_2
_geom_angle_atom_site_label_3
_geom_angle
_geom_angle_site_symmetry_1
_geom_angle_site_symmetry_3
_geom_angle_publ_flag
C2 C1 C14 121.6(5) . . ?
C2 C1 O1 121.2(5) . . ?
O1 C1 C14 117.1(5) . . ?
C1 C2 C3 120.1(5) . . ?
C1 C2 O2 124.4(4) . . ?
O2 C2 C3 115.4(5) . . ?
C4 C3 C2 121.1(5) . . ?
C4 C3 C8 119.2(4) . . ?
C8 C3 C2 119.6(5) . . ?
C3 C4 H4 119.5 . . ?
C5 C4 C3 121.1(5) . . ?
C5 C4 H4 119.5 . . ?
C4 C5 H5 119.6 . . ?
C4 C5 C6 120.8(5) . . ?
C6 C5 H5 119.6 . . ?
C5 C6 C17 121.4(4) . . ?
C7 C6 C5 117.8(4) . . ?
C7 C6 C17 120.8(4) . . ?
C6 C7 H7 118.1 . . ?
C6 C7 C8 123.8(5) . . ?
C8 C7 H7 118.1 . . ?
C3 C8 C7 117.3(4) . . ?
C3 C8 C9 119.9(4) . . ?
C7 C8 C9 122.8(4) . . ?
C10 C9 C8 123.4(4) . . ?
C10 C9 C14 118.1(4) . . ?
C14 C9 C8 118.4(4) . . ?
C9 C10 H10 118.7 . . ?
C11 C10 C9 122.5(4) . . ?
C11 C10 H10 118.7 . . ?
C10 C11 C12 118.1(4) . . ?
C10 C11 C25 120.5(4) . . ?
C12 C11 C25 121.4(4) . . ?
C11 C12 H12 119.5 . . ?
C13 C12 C11 120.9(5) . . ?
C13 C12 H12 119.5 . . ?
C12 C13 H13 119.3 . . ?
C12 C13 C14 121.3(5) . . ?
C14 C13 H13 119.3 . . ?
C9 C14 C1 120.1(5) . . ?
C13 C14 C1 120.9(5) . . ?
C13 C14 C9 119.0(5) . . ?
H15A C15 H15B 109.5 . . ?
H15A C15 H15C 109.5 . . ?
H15B C15 H15C 109.5 . . ?
O1 C15 H15A 109.5 . . ?
O1 C15 H15B 109.5 . . ?
O1 C15 H15C 109.5 . . ?
H16A C16 H16B 109.5 . . ?
H16A C16 H16C 109.5 . . ?
H16B C16 H16C 109.5 . . ?
O2 C16 H16A 109.5 . . ?
O2 C16 H16B 109.5 . . ?
O2 C16 H16C 109.5 . . ?
C18 C17 C6 122.4(5) . . ?
C18 C17 C22 117.6(4) . . ?
C22 C17 C6 119.8(5) . . ?
C17 C18 C19 120.1(5) . . ?
O3 C18 C17 116.0(4) . . ?
O3 C18 C19 123.9(5) . . ?
C18 C19 H19 119.1 . . ?
C20 C19 C18 121.8(5) . . ?
C20 C19 H19 119.1 . . ?
C19 C20 C21 119.1(5) . . ?
C19 C20 C33 120.9(5) . 2_766 ?
C21 C20 C33 119.9(5) . 2_766 ?
C20 C21 C22 120.2(5) . . ?
O4 C21 C20 116.8(5) . . ?
O4 C21 C22 123.0(5) . . ?
C17 C22 C21 121.0(5) . . ?
C17 C22 H22 119.5 . . ?
C21 C22 H22 119.5 . . ?
H23A C23 H23B 109.5 . . ?
H23A C23 H23C 109.5 . . ?
H23B C23 H23C 109.5 . . ?
O3 C23 H23A 109.5 . . ?
O3 C23 H23B 109.5 . . ?
O3 C23 H23C 109.5 . . ?
H24A C24 H24B 109.5 . . ?
H24A C24 H24C 109.5 . . ?
H24B C24 H24C 109.5 . . ?
O4 C24 H24A 109.5 . . ?
O4 C24 H24B 109.5 . . ?
O4 C24 H24C 109.5 . . ?
C26 C25 C11 120.3(5) . . ?
C30 C25 C11 121.2(5) . . ?
C30 C25 C26 118.5(4) . . ?
C27 C26 C25 120.1(5) . . ?
C27 C26 O5 123.5(5) . . ?
O5 C26 C25 116.3(4) . . ?
C26 C27 H27 118.9 . . ?
C26 C27 C28 122.2(5) . . ?
C28 C27 H27 118.9 . . ?
C27 C28 C29 117.2(5) . . ?
C27 C28 C33 120.8(5) . . ?
C29 C28 C33 121.9(5) . . ?
C30 C29 C28 121.8(5) . . ?
C30 C29 O6 121.5(5) . . ?
O6 C29 C28 116.6(5) . . ?
C25 C30 H30 120.0 . . ?
C29 C30 C25 120.0(5) . . ?
C29 C30 H30 120.0 . . ?
H31A C31 H31B 109.5 . . ?
H31A C31 H31C 109.5 . . ?
H31B C31 H31C 109.5 . . ?
O5 C31 H31A 109.5 . . ?
O5 C31 H31B 109.5 . . ?
O5 C31 H31C 109.5 . . ?
H32A C32 H32B 109.5 . . ?
H32A C32 H32C 109.5 . . ?
H32B C32 H32C 109.5 . . ?
O6 C32 H32A 109.5 . . ?
O6 C32 H32B 109.5 . . ?
O6 C32 H32C 109.5 . . ?
C20 C33 H33A 108.2 2_766 . ?
C20 C33 H33B 108.2 2_766 . ?
C28 C33 C20 116.3(4) . 2_766 ?
C28 C33 H33A 108.2 . . ?
C28 C33 H33B 108.2 . . ?
H33A C33 H33B 107.4 . . ?
C15 O1 C1 114.9(5) . . ?
C2 O2 C16 118.4(5) . . ?
C18 O3 C23 116.3(4) . . ?
C21 O4 C24 121.1(5) . . ?
C26 O5 C31 117.1(4) . . ?
C29 O6 C32 118.2(4) . . ?
N1 C34 C35 178.5(8) . . ?
C36 C35 C34 119.6(6) . . ?
C36 C35 C37 120.5(5) . 2_666 ?
C37 C35 C34 119.8(6) 2_666 . ?
C35 C36 H36 121.2 . . ?
C37 C36 C35 117.6(6) . . ?
C37 C36 H36 121.2 . . ?
C35 C37 C38 120.5(6) 2_666 . ?
C36 C37 C35 121.9(6) . 2_666 ?
C36 C37 C38 117.6(6) . . ?
N2 C38 C37 179.0(8) . . ?
N3 C39 C40 173(2) . . ?
C39 C40 C41 121.3(11) . . ?
C39 C40 C42 114.0(17) . 2_667 ?
C41 C40 C42 124.6(17) . 2_667 ?
C40 C41 H41 119.5 . . ?
C42 C41 C40 120.9(11) . . ?
C42 C41 H41 119.5 . . ?
C40 C42 C43 122.6(17) 2_667 . ?
C41 C42 C40 114.5(18) . 2_667 ?
C41 C42 C43 123.0(11) . . ?
N4 C43 C42 175.0(17) . . ?
Cl4 C45 H45 110.3 . . ?
Cl4 C45 Cl5 104.9(6) . . ?
Cl4 C45 Cl6 113.1(7) . . ?
Cl5 C45 H45 110.3 . . ?
Cl6 C45 H45 110.3 . . ?
Cl6 C45 Cl5 107.8(6) . . ?
N3A C39A C40A 172(4) . . ?
C39A C40A C41A 122.2(16) . . ?
C39A C40A C42A 130(3) . 2_667 ?
C41A C40A C42A 108(3) . 2_667 ?
C40A C41A H41A 119.6 . . ?
C42A C41A C40A 120.7(15) . . ?
C42A C41A H41A 119.6 . . ?
C40A C42A C43A 106(3) 2_667 . ?
C41A C42A C43A 123.0(15) . . ?
N4A C43A C42A 174(3) . . ?
Cl4A C45A H45A 111.5 . . ?
Cl5A C45A H45A 111.5 . . ?
Cl5A C45A Cl4A 108.7(11) . . ?
Cl5A C45A Cl6A 107.8(10) . . ?
Cl6A C45A H45A 111.5 . . ?
Cl6A C45A Cl4A 105.5(9) . . ?
Cl1A C44A H44A 112.8 . . ?
Cl1A C44A Cl2A 107.2(11) . . ?
Cl1A C44A Cl3A 105.6(12) . . ?
Cl2A C44A H44A 112.8 . . ?
Cl3A C44A H44A 112.8 . . ?
Cl3A C44A Cl2A 104.9(11) . . ?
Cl1 C44 H44 112.2 . . ?
Cl1 C44 Cl2 106.8(8) . . ?
Cl1 C44 Cl3 106.9(9) . . ?
Cl2 C44 H44 112.2 . . ?
Cl2 C44 Cl3 106.0(8) . . ?
Cl3 C44 H44 112.2 . . ?

loop_
_geom_bond_atom_site_label_1
_geom_bond_atom_site_label_2
_geom_bond_distance
_geom_bond_site_symmetry_2
_geom_bond_publ_flag
C1 C2 1.347(7) . ?
C1 C14 1.427(7) . ?
C1 O1 1.383(6) . ?
C2 C3 1.442(7) . ?
C2 O2 1.357(6) . ?
C3 C4 1.405(7) . ?
C3 C8 1.411(6) . ?
C4 H4 0.9300 . ?
C4 C5 1.372(7) . ?
C5 H5 0.9300 . ?
C5 C6 1.409(7) . ?
C6 C7 1.359(6) . ?
C6 C17 1.482(6) . ?
C7 H7 0.9300 . ?
C7 C8 1.413(6) . ?
C8 C9 1.445(6) . ?
C9 C10 1.397(6) . ?
C9 C14 1.412(6) . ?
C10 H10 0.9300 . ?
C10 C11 1.376(6) . ?
C11 C12 1.405(6) . ?
C11 C25 1.482(6) . ?
C12 H12 0.9300 . ?
C12 C13 1.353(7) . ?
C13 H13 0.9300 . ?
C13 C14 1.402(7) . ?
C15 H15A 0.9600 . ?
C15 H15B 0.9600 . ?
C15 H15C 0.9600 . ?
C15 O1 1.381(7) . ?
C16 H16A 0.9600 . ?
C16 H16B 0.9600 . ?
C16 H16C 0.9600 . ?
C16 O2 1.444(8) . ?
C17 C18 1.392(6) . ?
C17 C22 1.394(6) . ?
C18 C19 1.401(6) . ?
C18 O3 1.368(6) . ?
C19 H19 0.9300 . ?
C19 C20 1.354(6) . ?
C20 C21 1.379(7) . ?
C20 C33 1.519(7) 2_766 ?
C21 C22 1.398(7) . ?
C21 O4 1.372(6) . ?
C22 H22 0.9300 . ?
C23 H23A 0.9600 . ?
C23 H23B 0.9600 . ?
C23 H23C 0.9600 . ?
C23 O3 1.438(6) . ?
C24 H24A 0.9600 . ?
C24 H24B 0.9600 . ?
C24 H24C 0.9600 . ?
C24 O4 1.386(7) . ?
C25 C26 1.396(7) . ?
C25 C30 1.393(6) . ?
C26 C27 1.373(6) . ?
C26 O5 1.378(6) . ?
C27 H27 0.9300 . ?
C27 C28 1.377(7) . ?
C28 C29 1.393(7) . ?
C28 C33 1.505(7) . ?
C29 C30 1.378(7) . ?
C29 O6 1.384(6) . ?
C30 H30 0.9300 . ?
C31 H31A 0.9600 . ?
C31 H31B 0.9600 . ?
C31 H31C 0.9600 . ?
C31 O5 1.439(7) . ?
C32 H32A 0.9600 . ?
C32 H32B 0.9600 . ?
C32 H32C 0.9600 . ?
C32 O6 1.432(7) . ?
C33 H33A 0.9700 . ?
C33 H33B 0.9700 . ?
C34 C35 1.445(9) . ?
C34 N1 1.131(7) . ?
C35 C36 1.385(8) . ?
C35 C37 1.388(8) 2_666 ?
C36 H36 0.9300 . ?
C36 C37 1.373(8) . ?
C37 C38 1.455(9) . ?
C38 N2 1.123(8) . ?
C39 C40 1.399(13) . ?
C39 N3 1.150(12) . ?
C40 C41 1.407(12) . ?
C40 C42 1.43(3) 2_667 ?
C41 H41 0.9300 . ?
C41 C42 1.382(12) . ?
C42 C43 1.463(13) . ?
C43 N4 1.118(11) . ?
C45 H45 0.9800 . ?
C45 Cl4 1.741(8) . ?
C45 Cl5 1.772(9) . ?
C45 Cl6 1.741(8) . ?
C39A C40A 1.397(14) . ?
C39A N3A 1.151(13) . ?
C40A C41A 1.404(13) . ?
C40A C42A 1.43(5) 2_667 ?
C41A H41A 0.9300 . ?
C41A C42A 1.384(13) . ?
C42A C43A 1.463(14) . ?
C43A N4A 1.118(13) . ?
C45A H45A 0.9800 . ?
C45A Cl4A 1.769(10) . ?
C45A Cl5A 1.763(10) . ?
C45A Cl6A 1.766(10) . ?
C44A H44A 0.9800 . ?
C44A Cl1A 1.785(10) . ?
C44A Cl2A 1.788(10) . ?
C44A Cl3A 1.787(10) . ?
C44 H44 0.9800 . ?
C44 Cl1 1.776(10) . ?
C44 Cl2 1.776(10) . ?
C44 Cl3 1.780(10) . ?

loop_
_geom_torsion_atom_site_label_1
_geom_torsion_atom_site_label_2
_geom_torsion_atom_site_label_3
_geom_torsion_atom_site_label_4
_geom_torsion
_geom_torsion_site_symmetry_1
_geom_torsion_site_symmetry_2
_geom_torsion_site_symmetry_3
_geom_torsion_site_symmetry_4
_geom_torsion_publ_flag
C1 C2 C3 C4 -176.9(5) . . . . ?
C1 C2 C3 C8 2.5(8) . . . . ?
C1 C2 O2 C16 54.1(8) . . . . ?
C2 C1 C14 C9 -4.4(8) . . . . ?
C2 C1 C14 C13 174.3(5) . . . . ?
C2 C1 O1 C15 83.4(7) . . . . ?
C2 C3 C4 C5 178.4(5) . . . . ?
C2 C3 C8 C7 179.6(4) . . . . ?
C2 C3 C8 C9 -2.9(7) . . . . ?
C3 C2 O2 C16 -128.0(6) . . . . ?
C3 C4 C5 C6 2.0(8) . . . . ?
C3 C8 C9 C10 -176.8(4) . . . . ?
C3 C8 C9 C14 -0.3(7) . . . . ?
C4 C3 C8 C7 -1.0(7) . . . . ?
C4 C3 C8 C9 176.6(4) . . . . ?
C4 C5 C6 C7 -0.8(7) . . . . ?
C4 C5 C6 C17 -179.5(5) . . . . ?
C5 C6 C7 C8 -1.4(7) . . . . ?
C5 C6 C17 C18 58.6(6) . . . . ?
C5 C6 C17 C22 -125.5(5) . . . . ?
C6 C7 C8 C3 2.2(7) . . . . ?
C6 C7 C8 C9 -175.2(4) . . . . ?
C6 C17 C18 C19 176.4(4) . . . . ?
C6 C17 C18 O3 -2.2(7) . . . . ?
C6 C17 C22 C21 -178.8(4) . . . . ?
C7 C6 C17 C18 -120.0(5) . . . . ?
C7 C6 C17 C22 55.9(6) . . . . ?
C7 C8 C9 C10 0.6(7) . . . . ?
C7 C8 C9 C14 177.1(4) . . . . ?
C8 C3 C4 C5 -1.1(8) . . . . ?
C8 C9 C10 C11 173.7(5) . . . . ?
C8 C9 C14 C1 3.9(7) . . . . ?
C8 C9 C14 C13 -174.8(5) . . . . ?
C9 C10 C11 C12 2.3(7) . . . . ?
C9 C10 C11 C25 -179.9(4) . . . . ?
C10 C9 C14 C1 -179.5(5) . . . . ?
C10 C9 C14 C13 1.8(7) . . . . ?
C10 C11 C12 C13 -0.8(8) . . . . ?
C10 C11 C25 C26 119.3(5) . . . . ?
C10 C11 C25 C30 -60.7(6) . . . . ?
C11 C12 C13 C14 0.0(8) . . . . ?
C11 C25 C26 C27 177.9(4) . . . . ?
C11 C25 C26 O5 -2.9(6) . . . . ?
C11 C25 C30 C29 -178.0(4) . . . . ?
C12 C11 C25 C26 -62.9(6) . . . . ?
C12 C11 C25 C30 117.0(5) . . . . ?
C12 C13 C14 C1 -179.2(5) . . . . ?
C12 C13 C14 C9 -0.5(8) . . . . ?
C14 C1 C2 C3 1.1(8) . . . . ?
C14 C1 C2 O2 179.0(5) . . . . ?
C14 C1 O1 C15 -100.2(6) . . . . ?
C14 C9 C10 C11 -2.7(7) . . . . ?
C17 C6 C7 C8 177.3(4) . . . . ?
C17 C18 C19 C20 0.6(7) . . . . ?
C17 C18 O3 C23 -176.3(5) . . . . ?
C18 C17 C22 C21 -2.7(7) . . . . ?
C18 C19 C20 C21 0.6(7) . . . . ?
C18 C19 C20 C33 177.9(4) . . . 2_766 ?
C19 C18 O3 C23 5.0(7) . . . . ?
C19 C20 C21 C22 -2.8(7) . . . . ?
C19 C20 C21 O4 178.0(4) . . . . ?
C20 C21 C22 C17 4.0(7) . . . . ?
C20 C21 O4 C24 168.2(5) . . . . ?
C22 C17 C18 C19 0.4(7) . . . . ?
C22 C17 C18 O3 -178.2(4) . . . . ?
C22 C21 O4 C24 -10.9(8) . . . . ?
C25 C11 C12 C13 -178.6(5) . . . . ?
C25 C26 C27 C28 0.3(7) . . . . ?
C25 C26 O5 C31 -170.6(5) . . . . ?
C26 C25 C30 C29 2.0(7) . . . . ?
C26 C27 C28 C29 1.5(7) . . . . ?
C26 C27 C28 C33 -177.0(4) . . . . ?
C27 C26 O5 C31 8.5(7) . . . . ?
C27 C28 C29 C30 -1.6(7) . . . . ?
C27 C28 C29 O6 -178.1(4) . . . . ?
C27 C28 C33 C20 -112.7(6) . . . 2_766 ?
C28 C29 C30 C25 -0.1(7) . . . . ?
C28 C29 O6 C32 -174.2(5) . . . . ?
C29 C28 C33 C20 68.9(7) . . . 2_766 ?
C30 C25 C26 C27 -2.1(7) . . . . ?
C30 C25 C26 O5 177.1(4) . . . . ?
C30 C29 O6 C32 9.3(7) . . . . ?
C33 C20 C21 C22 179.8(4) 2_766 . . . ?
C33 C20 C21 O4 0.7(7) 2_766 . . . ?
C33 C28 C29 C30 176.9(4) . . . . ?
C33 C28 C29 O6 0.4(7) . . . . ?
O1 C1 C2 C3 177.3(5) . . . . ?
O1 C1 C2 O2 -4.9(9) . . . . ?
O1 C1 C14 C9 179.3(5) . . . . ?
O1 C1 C14 C13 -2.0(8) . . . . ?
O2 C2 C3 C4 5.1(7) . . . . ?
O2 C2 C3 C8 -175.5(4) . . . . ?
O3 C18 C19 C20 179.2(5) . . . . ?
O4 C21 C22 C17 -177.0(5) . . . . ?
O5 C26 C27 C28 -178.8(5) . . . . ?
O6 C29 C30 C25 176.2(4) . . . . ?
C34 C35 C36 C37 179.7(5) . . . . ?
C35 C36 C37 C35 -1.5(9) . . . 2_666 ?
C35 C36 C37 C38 -179.8(5) . . . . ?
C37 C35 C36 C37 1.4(9) 2_666 . . . ?
C39 C40 C41 C42 -178(2) . . . . ?
C40 C41 C42 C40 1(4) . . . 2_667 ?
C40 C41 C42 C43 -178(2) . . . . ?
C42 C40 C41 C42 -1(4) 2_667 . . . ?
C39A C40A C41A C42A 178(4) . . . . ?
C40A C41A C42A C40A 4(9) . . . 2_667 ?
C40A C41A C42A C43A 178(4) . . . . ?
C42A C40A C41A C42A -3(7) 2_667 . . . ?
